data_7226224
loop_
_publ_author_name
'Li, Xin'
'Li, Xiao-Ming'
'Li, Xiao-Dong'
'Xu, Gang-Ming'
'Liu, Yang'
'Wang, Bin-Gui'

_publ_section_title
;
 20-Nor-isopimarane cycloethers from the deep-sea sediment-derived fungus
 Aspergillus wentii SD-310
;
_journal_issue 79
_journal_name_full 'RSC Adv.'
_journal_page_first 75981
_journal_paper_doi 10.1039/C6RA17638K
_journal_volume 6
_journal_year 2016
_chemical_formula_sum 'C19 H28 O4'
_chemical_formula_weight 320.41
_chemical_name_systematic
; 
 ? 
;
_space_group_IT_number 19
_symmetry_cell_setting orthorhombic
_symmetry_space_group_name_Hall 'P 2ac 2ab'
_symmetry_space_group_name_H-M 'P 21 21 21'
_atom_sites_solution_hydrogens geom
_atom_sites_solution_primary direct
_atom_sites_solution_secondary difmap
_audit_creation_method SHELXL-97
_audit_update_record
;
2016-02-17 deposited with the CCDC.
2016-08-01 downloaded from the CCDC.
;
_cell_angle_alpha 90.00
_cell_angle_beta 90.00
_cell_angle_gamma 90.00
_cell_formula_units_Z 4
_cell_length_a 6.2051(6)
_cell_length_b 8.2010(8)
_cell_length_c 34.011(3)
_cell_measurement_reflns_used 876
_cell_measurement_temperature 293(2)
_cell_measurement_theta_max 69.6310
_cell_measurement_theta_min 5.5480
_cell_volume 1730.8(3)
_computing_cell_refinement 'Bruker FRAMBO'
_computing_data_collection 'Bruker FRAMBO'
_computing_data_reduction 'Bruker SAINT'
_computing_molecular_graphics 'Bruker SHELXTL'
_computing_publication_material 'Bruker SHELXTL'
_computing_structure_refinement 'SHELXL-97 (Sheldrick, 1997)'
_computing_structure_solution 'SHELXS-97 (Sheldrick, 1990)'
_diffrn_ambient_temperature 293(2)
_diffrn_measured_fraction_theta_full 0.999
_diffrn_measured_fraction_theta_max 1.000
_diffrn_measurement_device_type 'CCD area detector'
_diffrn_measurement_method 'phi and omega scans'
_diffrn_radiation_monochromator graphite
_diffrn_radiation_source 'fine-focus sealed tube'
_diffrn_radiation_type CuK\a
_diffrn_radiation_wavelength 1.54178
_diffrn_reflns_av_R_equivalents 0.0344
_diffrn_reflns_av_sigmaI/netI 0.0665
_diffrn_reflns_limit_h_max 4
_diffrn_reflns_limit_h_min -7
_diffrn_reflns_limit_k_max 5
_diffrn_reflns_limit_k_min -9
_diffrn_reflns_limit_l_max 37
_diffrn_reflns_limit_l_min -40
_diffrn_reflns_number 3516
_diffrn_reflns_theta_full 65.90
_diffrn_reflns_theta_max 65.90
_diffrn_reflns_theta_min 2.60
_exptl_absorpt_coefficient_mu 0.680
_exptl_absorpt_correction_T_max 0.8430
_exptl_absorpt_correction_T_min 0.7632
_exptl_absorpt_correction_type none
_exptl_crystal_density_diffrn 1.230
_exptl_crystal_density_method 'not measured'
_exptl_crystal_F_000 696
_exptl_crystal_size_max 0.42
_exptl_crystal_size_mid 0.34
_exptl_crystal_size_min 0.26
_refine_diff_density_max 0.258
_refine_diff_density_min -0.192
_refine_diff_density_rms 0.040
_refine_ls_abs_structure_details 'Flack H D (1983), Acta Cryst. A39, 876-881'
_refine_ls_abs_structure_Flack -0.1(5)
_refine_ls_extinction_coef 0.0036(5)
_refine_ls_extinction_expression Fc^*^=kFc[1+0.001xFc^2^\l^3^/sin(2\q)]^-1/4^
_refine_ls_extinction_method SHELXL
_refine_ls_goodness_of_fit_ref 1.037
_refine_ls_hydrogen_treatment mixed
_refine_ls_matrix_type full
_refine_ls_number_parameters 213
_refine_ls_number_reflns 2511
_refine_ls_number_restraints 0
_refine_ls_restrained_S_all 1.037
_refine_ls_R_factor_all 0.0830
_refine_ls_R_factor_gt 0.0584
_refine_ls_shift/su_max 0.000
_refine_ls_shift/su_mean 0.000
_refine_ls_structure_factor_coef Fsqd
_refine_ls_weighting_details 'calc w=1/[\s^2^(Fo^2^)+(0.0597P)^2^+0.0000P] where P=(Fo^2^+2Fc^2^)/3'
_refine_ls_weighting_scheme calc
_refine_ls_wR_factor_gt 0.1321
_refine_ls_wR_factor_ref 0.1522
_reflns_number_gt 1809
_reflns_number_total 2511
_reflns_threshold_expression >2sigma(I)
_cod_data_source_file c6ra17638k2.cif
_cod_data_source_block 150503g
_cod_depositor_comments
;
The following automatic conversions were performed:

'_symmetry_cell_setting' value 'Orthorhombic' changed to
'orthorhombic' according to
/usr/data/users/saulius/crontab/automatic-downloads/rss-feeds/RSC/lib/dictionaries/cif_core.dic
dictionary named 'cif_core.dic' version 2.4.2 from 2011-04-26.

Automatic conversion script
Id: cif_fix_values 4268 2015-11-12 08:31:59Z antanas 
;
_cod_original_sg_symbol_H-M P2(1)2(1)2(1)
_cod_database_code 7226224

loop_
_symmetry_equiv_pos_as_xyz
'x, y, z'
'-x+1/2, -y, z+1/2'
'-x, y+1/2, -z+1/2'
'x+1/2, -y+1/2, -z'

loop_
_atom_site_label
_atom_site_type_symbol
_atom_site_fract_x
_atom_site_fract_y
_atom_site_fract_z
_atom_site_U_iso_or_equiv
_atom_site_adp_type
_atom_site_occupancy
_atom_site_symmetry_multiplicity
_atom_site_calc_flag
_atom_site_refinement_flags
O1 O 0.2515(5) 0.5684(3) 0.04658(9) 0.0617(9) Uani 1 1 d .
O2 O -0.0100(5) 0.1850(4) 0.05197(14) 0.0815(11) Uani 1 1 d .
H2 H 0.0289 0.0894 0.0520 0.122 Uiso 1 1 calc R
O3 O 0.6734(5) 0.7429(3) 0.04715(6) 0.0519(8) Uani 1 1 d .
H3 H 0.7539 0.8211 0.0440 0.078 Uiso 1 1 calc R
O4 O 0.0715(5) 0.8644(3) 0.02964(7) 0.0558(9) Uani 1 1 d .
H4C H 0.1207 0.7791 0.0406 0.067 Uiso 1 1 d R
H4D H 0.0884 0.8541 0.0050 0.067 Uiso 1 1 d R
C1 C 0.0919(8) 0.4573(5) 0.03348(15) 0.0683(15) Uani 1 1 d .
H1A H 0.0735 0.4659 0.0052 0.082 Uiso 1 1 calc R
H1B H -0.0451 0.4807 0.0460 0.082 Uiso 1 1 calc R
C2 C 0.1684(7) 0.2865(5) 0.04448(13) 0.0552(11) Uani 1 1 d .
H2A H 0.2519 0.2410 0.0226 0.066 Uiso 1 1 calc R
C3 C 0.3197(7) 0.3184(5) 0.07934(12) 0.0465(10) Uani 1 1 d .
C4 C 0.4223(7) 0.4775(4) 0.06589(11) 0.0439(10) Uani 1 1 d .
H4 H 0.5328 0.4517 0.0462 0.053 Uiso 1 1 calc R
C5 C 0.5251(7) 0.5791(5) 0.09771(11) 0.0404(9) Uani 1 1 d .
C6 C 0.5012(7) 0.5436(5) 0.13769(12) 0.0460(10) Uani 1 1 d .
C7 C 0.3448(8) 0.4097(5) 0.15013(12) 0.0611(13) Uani 1 1 d .
H7A H 0.4272 0.3175 0.1598 0.073 Uiso 1 1 calc R
H7B H 0.2578 0.4499 0.1718 0.073 Uiso 1 1 calc R
C8 C 0.1951(7) 0.3507(5) 0.11761(13) 0.0576(12) Uani 1 1 d .
H8A H 0.0850 0.4323 0.1128 0.069 Uiso 1 1 calc R
H8B H 0.1240 0.2512 0.1260 0.069 Uiso 1 1 calc R
C9 C 0.6578(7) 0.7074(4) 0.08688(10) 0.0416(9) Uani 1 1 d .
C10 C 0.7699(7) 0.7976(5) 0.11446(11) 0.0459(10) Uani 1 1 d .
H10 H 0.8550 0.8848 0.1064 0.055 Uiso 1 1 calc R
C11 C 0.7560(7) 0.7589(5) 0.15423(10) 0.0428(9) Uani 1 1 d .
C12 C 0.6195(7) 0.6330(5) 0.16594(11) 0.0465(10) Uani 1 1 d .
C13 C 0.5967(9) 0.5858(6) 0.20924(11) 0.0656(14) Uani 1 1 d .
H13A H 0.4453 0.5700 0.2152 0.079 Uiso 1 1 calc R
H13B H 0.6700 0.4830 0.2136 0.079 Uiso 1 1 calc R
C14 C 0.6870(11) 0.7109(7) 0.23655(13) 0.091(2) Uani 1 1 d .
H14A H 0.5833 0.7986 0.2393 0.110 Uiso 1 1 calc R
H14B H 0.7064 0.6617 0.2622 0.110 Uiso 1 1 calc R
C15 C 0.8911(10) 0.7795(8) 0.22385(13) 0.0888(19) Uani 1 1 d .
H15A H 0.9979 0.6932 0.2234 0.107 Uiso 1 1 calc R
H15B H 0.9373 0.8593 0.2431 0.107 Uiso 1 1 calc R
C16 C 0.8858(7) 0.8611(6) 0.18340(11) 0.0531(11) Uani 1 1 d .
C17 C 0.7887(10) 1.0326(5) 0.18594(14) 0.0776(17) Uani 1 1 d .
H17A H 0.6375 1.0246 0.1916 0.116 Uiso 1 1 calc R
H17B H 0.8087 1.0878 0.1613 0.116 Uiso 1 1 calc R
H17C H 0.8591 1.0926 0.2065 0.116 Uiso 1 1 calc R
C18 C 0.4813(8) 0.1807(5) 0.08456(14) 0.0613(13) Uani 1 1 d .
H18A H 0.5506 0.1586 0.0599 0.092 Uiso 1 1 calc R
H18B H 0.4078 0.0845 0.0935 0.092 Uiso 1 1 calc R
H18C H 0.5876 0.2120 0.1036 0.092 Uiso 1 1 calc R
C19 C 1.1209(8) 0.8788(7) 0.16927(15) 0.0779(16) Uani 1 1 d .
H19A H 1.2052 0.9298 0.1895 0.117 Uiso 1 1 calc R
H19B H 1.1247 0.9447 0.1460 0.117 Uiso 1 1 calc R
H19C H 1.1791 0.7730 0.1636 0.117 Uiso 1 1 calc R

loop_
_atom_site_aniso_label
_atom_site_aniso_U_11
_atom_site_aniso_U_22
_atom_site_aniso_U_33
_atom_site_aniso_U_23
_atom_site_aniso_U_13
_atom_site_aniso_U_12
O1 0.067(2) 0.0337(14) 0.084(2) 0.0040(15) -0.0263(18) -0.0031(16)
O2 0.0566(19) 0.0515(19) 0.136(3) -0.022(2) 0.010(2) -0.0163(19)
O3 0.071(2) 0.0488(16) 0.0361(13) 0.0028(13) -0.0004(14) -0.0185(16)
O4 0.077(2) 0.0412(15) 0.0490(15) -0.0041(13) 0.0055(16) 0.0043(17)
C1 0.063(3) 0.045(2) 0.098(4) -0.009(3) -0.022(3) 0.001(3)
C2 0.049(2) 0.039(2) 0.078(3) -0.009(2) -0.001(3) -0.007(2)
C3 0.042(2) 0.038(2) 0.060(2) -0.0026(18) 0.004(2) -0.003(2)
C4 0.044(2) 0.036(2) 0.052(2) 0.0020(18) -0.002(2) -0.005(2)
C5 0.038(2) 0.039(2) 0.044(2) 0.0003(18) -0.0004(18) -0.0016(19)
C6 0.052(2) 0.038(2) 0.048(2) 0.0064(19) 0.007(2) 0.004(2)
C7 0.080(4) 0.049(2) 0.055(2) 0.005(2) 0.013(3) -0.012(3)
C8 0.054(3) 0.045(2) 0.074(3) -0.002(2) 0.016(3) -0.010(2)
C9 0.050(2) 0.0369(19) 0.0381(19) 0.0002(17) 0.0007(19) 0.000(2)
C10 0.053(2) 0.039(2) 0.046(2) 0.0014(18) 0.001(2) -0.006(2)
C11 0.045(2) 0.041(2) 0.043(2) -0.0025(18) -0.0037(18) 0.005(2)
C12 0.053(3) 0.043(2) 0.044(2) 0.0056(19) 0.000(2) 0.005(2)
C13 0.085(4) 0.067(3) 0.046(2) 0.009(2) 0.002(3) -0.005(3)
C14 0.115(5) 0.116(5) 0.043(2) 0.003(3) -0.009(3) -0.021(5)
C15 0.113(5) 0.099(4) 0.054(3) 0.004(3) -0.022(3) -0.007(4)
C16 0.062(3) 0.051(2) 0.047(2) -0.005(2) -0.010(2) 0.002(3)
C17 0.093(4) 0.060(3) 0.080(3) -0.022(3) -0.025(3) 0.012(3)
C18 0.060(3) 0.043(2) 0.081(3) 0.004(2) 0.005(3) 0.008(3)
C19 0.055(3) 0.093(4) 0.087(3) -0.019(3) -0.020(3) -0.005(3)

loop_
_atom_type_symbol
_atom_type_description
_atom_type_scat_dispersion_real
_atom_type_scat_dispersion_imag
_atom_type_scat_source
C C 0.0181 0.0091 'International Tables Vol C Tables 4.2.6.8 and 6.1.1.4'
H H 0.0000 0.0000 'International Tables Vol C Tables 4.2.6.8 and 6.1.1.4'
O O 0.0492 0.0322 'International Tables Vol C Tables 4.2.6.8 and 6.1.1.4'

loop_
_geom_angle_atom_site_label_1
_geom_angle_atom_site_label_2
_geom_angle_atom_site_label_3
_geom_angle
C1 O1 C4 108.7(3)
C2 O2 H2 109.5
C9 O3 H3 109.5
H4C O4 H4D 107.9
O1 C1 C2 107.2(4)
O1 C1 H1A 110.3
C2 C1 H1A 110.3
O1 C1 H1B 110.3
C2 C1 H1B 110.3
H1A C1 H1B 108.5
O2 C2 C1 110.0(4)
O2 C2 C3 116.2(4)
C1 C2 C3 102.9(3)
O2 C2 H2A 109.1
C1 C2 H2A 109.1
C3 C2 H2A 109.1
C18 C3 C4 113.3(3)
C18 C3 C2 111.5(3)
C4 C3 C2 99.8(3)
C18 C3 C8 111.1(4)
C4 C3 C8 108.5(3)
C2 C3 C8 112.1(3)
O1 C4 C5 110.4(3)
O1 C4 C3 105.7(3)
C5 C4 C3 115.8(3)
O1 C4 H4 108.2
C5 C4 H4 108.2
C3 C4 H4 108.2
C9 C5 C6 118.7(4)
C9 C5 C4 118.7(3)
C6 C5 C4 122.5(4)
C5 C6 C12 119.8(4)
C5 C6 C7 119.2(4)
C12 C6 C7 121.0(3)
C8 C7 C6 114.5(3)
C8 C7 H7A 108.6
C6 C7 H7A 108.6
C8 C7 H7B 108.6
C6 C7 H7B 108.6
H7A C7 H7B 107.6
C7 C8 C3 111.3(3)
C7 C8 H8A 109.4
C3 C8 H8A 109.4
C7 C8 H8B 109.4
C3 C8 H8B 109.4
H8A C8 H8B 108.0
C10 C9 O3 121.0(3)
C10 C9 C5 121.7(3)
O3 C9 C5 117.4(3)
C9 C10 C11 120.4(4)
C9 C10 H10 119.8
C11 C10 H10 119.8
C10 C11 C12 119.0(4)
C10 C11 C16 118.2(4)
C12 C11 C16 122.8(3)
C11 C12 C6 120.4(3)
C11 C12 C13 121.3(4)
C6 C12 C13 118.4(4)
C14 C13 C12 113.0(4)
C14 C13 H13A 109.0
C12 C13 H13A 109.0
C14 C13 H13B 109.0
C12 C13 H13B 109.0
H13A C13 H13B 107.8
C15 C14 C13 114.1(5)
C15 C14 H14A 108.7
C13 C14 H14A 108.7
C15 C14 H14B 108.7
C13 C14 H14B 108.7
H14A C14 H14B 107.6
C14 C15 C16 114.7(4)
C14 C15 H15A 108.6
C16 C15 H15A 108.6
C14 C15 H15B 108.6
C16 C15 H15B 108.6
H15A C15 H15B 107.6
C11 C16 C15 110.8(4)
C11 C16 C17 109.4(4)
C15 C16 C17 111.0(4)
C11 C16 C19 110.4(4)
C15 C16 C19 107.5(4)
C17 C16 C19 107.6(4)
C16 C17 H17A 109.5
C16 C17 H17B 109.5
H17A C17 H17B 109.5
C16 C17 H17C 109.5
H17A C17 H17C 109.5
H17B C17 H17C 109.5
C3 C18 H18A 109.5
C3 C18 H18B 109.5
H18A C18 H18B 109.5
C3 C18 H18C 109.5
H18A C18 H18C 109.5
H18B C18 H18C 109.5
C16 C19 H19A 109.5
C16 C19 H19B 109.5
H19A C19 H19B 109.5
C16 C19 H19C 109.5
H19A C19 H19C 109.5
H19B C19 H19C 109.5

loop_
_geom_bond_atom_site_label_1
_geom_bond_atom_site_label_2
_geom_bond_distance
O1 C1 1.418(5)
O1 C4 1.453(5)
O2 C2 1.409(5)
O2 H2 0.8200
O3 C9 1.386(4)
O3 H3 0.8200
O4 H4C 0.8501
O4 H4D 0.8499
C1 C2 1.526(6)
C1 H1A 0.9700
C1 H1B 0.9700
C2 C3 1.534(5)
C2 H2A 0.9800
C3 C18 1.521(5)
C3 C4 1.522(5)
C3 C8 1.537(5)
C4 C5 1.508(5)
C4 H4 0.9800
C5 C9 1.386(5)
C5 C6 1.398(5)
C6 C12 1.414(5)
C6 C7 1.526(6)
C7 C8 1.523(6)
C7 H7A 0.9700
C7 H7B 0.9700
C8 H8A 0.9700
C8 H8B 0.9700
C9 C10 1.382(5)
C10 C11 1.392(5)
C10 H10 0.9300
C11 C12 1.393(5)
C11 C16 1.528(5)
C12 C13 1.529(5)
C13 C14 1.493(6)
C13 H13A 0.9700
C13 H13B 0.9700
C14 C15 1.451(7)
C14 H14A 0.9700
C14 H14B 0.9700
C15 C16 1.530(6)
C15 H15A 0.9700
C15 H15B 0.9700
C16 C17 1.532(6)
C16 C19 1.543(6)
C17 H17A 0.9600
C17 H17B 0.9600
C17 H17C 0.9600
C18 H18A 0.9600
C18 H18B 0.9600
C18 H18C 0.9600
C19 H19A 0.9600
C19 H19B 0.9600
C19 H19C 0.9600

loop_
_geom_torsion_atom_site_label_1
_geom_torsion_atom_site_label_2
_geom_torsion_atom_site_label_3
_geom_torsion_atom_site_label_4
_geom_torsion
C4 O1 C1 C2 -1.1(5)
O1 C1 C2 O2 149.2(4)
O1 C1 C2 C3 24.7(5)
O2 C2 C3 C18 82.9(4)
C1 C2 C3 C18 -156.9(4)
O2 C2 C3 C4 -157.2(3)
C1 C2 C3 C4 -36.9(4)
O2 C2 C3 C8 -42.5(5)
C1 C2 C3 C8 77.8(4)
C1 O1 C4 C5 -149.5(4)
C1 O1 C4 C3 -23.5(5)
C18 C3 C4 O1 156.1(4)
C2 C3 C4 O1 37.4(4)
C8 C3 C4 O1 -80.0(4)
C18 C3 C4 C5 -81.4(5)
C2 C3 C4 C5 160.0(3)
C8 C3 C4 C5 42.6(5)
O1 C4 C5 C9 -72.7(5)
C3 C4 C5 C9 167.2(3)
O1 C4 C5 C6 110.9(4)
C3 C4 C5 C6 -9.2(6)
C9 C5 C6 C12 -3.0(6)
C4 C5 C6 C12 173.4(4)
C9 C5 C6 C7 176.2(4)
C4 C5 C6 C7 -7.4(6)
C5 C6 C7 C8 -11.8(6)
C12 C6 C7 C8 167.3(4)
C6 C7 C8 C3 46.7(5)
C18 C3 C8 C7 63.9(4)
C4 C3 C8 C7 -61.3(5)
C2 C3 C8 C7 -170.5(3)
C6 C5 C9 C10 1.5(6)
C4 C5 C9 C10 -175.0(4)
C6 C5 C9 O3 -178.1(4)
C4 C5 C9 O3 5.3(6)
O3 C9 C10 C11 -178.8(4)
C5 C9 C10 C11 1.6(6)
C9 C10 C11 C12 -3.1(6)
C9 C10 C11 C16 179.1(4)
C10 C11 C12 C6 1.6(6)
C16 C11 C12 C6 179.3(4)
C10 C11 C12 C13 -179.6(4)
C16 C11 C12 C13 -1.9(6)
C5 C6 C12 C11 1.5(6)
C7 C6 C12 C11 -177.7(4)
C5 C6 C12 C13 -177.4(4)
C7 C6 C12 C13 3.5(6)
C11 C12 C13 C14 14.5(7)
C6 C12 C13 C14 -166.7(5)
C12 C13 C14 C15 -42.0(7)
C13 C14 C15 C16 58.1(7)
C10 C11 C16 C15 -167.5(4)
C12 C11 C16 C15 14.8(6)
C10 C11 C16 C17 69.7(5)
C12 C11 C16 C17 -108.0(5)
C10 C11 C16 C19 -48.5(5)
C12 C11 C16 C19 133.8(4)
C14 C15 C16 C11 -42.3(7)
C14 C15 C16 C17 79.5(6)
C14 C15 C16 C19 -163.0(5)
